data_7251787
loop_
_publ_author_name
Mausami,
'Trivedi, Harshita'
'Patra, Ranjan'
'Behere, Ravi Prakash'
'Kuila, Biplab'
'Singh Patel, Sandeep Kumar'
'Pandey, Mrituanjay D.'
'Maiti, Biswajit'
'Mahanti, Bani'

_publ_section_title
;
 Cyclometalated Ir(iii) complexes bridged by &#x00B5;-OH and
 &#x00B5;-3,5-bis(4-methoxyphenyl)-pyrazole ligands
;
_journal_issue 15
_journal_name_full 'RSC Advances'
_journal_page_first 13358
_journal_page_last 13368
_journal_paper_doi 10.1039/D6RA00878J
_journal_volume 16
_journal_year 2026
_chemical_formula_moiety 'C61 H47 Ir2 N6 O3, [+ solvents]'
_chemical_formula_sum 'C62.5 H50 Cl Ir2 N6 O6'
_chemical_formula_weight 1400.93
_space_group_crystal_system triclinic
_space_group_IT_number 2
_space_group_name_Hall '-P 1'
_space_group_name_H-M_alt 'P -1'
_atom_sites_solution_hydrogens geom
_atom_sites_solution_primary dual
_audit_creation_date 2025-12-08
_audit_creation_method
;
Olex2 1.5
(compiled 2024.02.16 svn.r378c4104 for OlexSys, GUI svn.r6928)
;
_audit_update_record
;
2026-02-01 deposited with the CCDC.	2026-03-05 downloaded from the CCDC.
;
_cell_angle_alpha 86.0060(10)
_cell_angle_beta 89.7850(10)
_cell_angle_gamma 70.5140(10)
_cell_formula_units_Z 2
_cell_length_a 11.9421(2)
_cell_length_b 15.4721(2)
_cell_length_c 15.7074(2)
_cell_measurement_reflns_used 23961
_cell_measurement_temperature 293(2)
_cell_measurement_theta_max 67.9180
_cell_measurement_theta_min 3.0240
_cell_volume 2728.78(7)
_computing_cell_refinement 'CrysAlisPro 1.171.42.102a (Rigaku OD, 2023)'
_computing_data_collection 'CrysAlisPro 1.171.42.102a (Rigaku OD, 2023)'
_computing_data_reduction 'CrysAlisPro 1.171.42.102a (Rigaku OD, 2023)'
_computing_molecular_graphics 'Olex2 1.5 (Dolomanov et al., 2009)'
_computing_publication_material 'Olex2 1.5 (Dolomanov et al., 2009)'
_computing_structure_refinement 'SHELXL 2018/3 (Sheldrick, 2015)'
_computing_structure_solution 'SHELXT  (Sheldrick, 2015)'
_diffrn_ambient_temperature 293(2)
_diffrn_detector 'Hybrid Pixel Array Detector'
_diffrn_detector_area_resol_mean 10.0000
_diffrn_detector_type HyPix3000
_diffrn_measured_fraction_theta_full 0.997
_diffrn_measured_fraction_theta_max 0.994
_diffrn_measurement_details
;
List of Runs (angles in degrees, time in seconds):

  # Type    Start    End  Width  t~exp~   \w     \q     \k     \f   Frames
#--------------------------------------------------------------------------
  1  \w    -41.00  26.00   0.50    0.20    --  -40.83  36.00-154.00  134
  2  \w    -41.00  26.00   0.50    0.20    --  -40.83  36.00-154.00  134
  3  \w    -26.00  41.00   0.50    0.20    --   40.83 -36.00  49.00  134
  4  \w    -26.00  41.00   0.50    0.20    --   40.83 -36.00  49.00  134
  5  \w   -149.00 -68.00   0.50    0.55    --  -82.50 -36.00  49.00  162
  6  \w     81.00 163.00   0.50    0.55    --   96.04  36.00-154.00  164
  7  \w    -78.00   4.00   0.50    0.20    --  -40.83 104.00 -60.00  164
  8  \w   -107.00 -26.00   0.50    0.20    --  -40.83 -36.00  49.00  162
  9  \w    -78.00   4.00   0.50    0.20    --  -40.83 104.00 -60.00  164
 10  \w    -64.00  27.00   0.50    0.20    --  -40.83  65.00 -90.00  182
 11  \w    -64.00  27.00   0.50    0.20    --  -40.83  65.00 -90.00  182
 12  \w    -24.00  35.00   0.50    0.20    --  -40.83  11.00  30.00  118
 13  \w    -97.00 -19.00   0.50    0.20    --  -40.83 138.00  60.00  156
 14  \w    -28.00  31.00   0.50    0.20    --  -40.83  21.00   0.00  118
 15  \w   -107.00 -26.00   0.50    0.20    --  -40.83 -36.00  49.00  162
 16  \w    -68.00  28.00   0.50    0.20    --  -40.83  77.00  90.00  192
 17  \w    -28.00  31.00   0.50    0.20    --  -40.83  21.00 -60.00  118
 18  \w    -68.00  28.00   0.50    0.20    --  -40.83  77.00  90.00  192
 19  \w    -31.00  28.00   0.50    0.20    --   40.83 -21.00 -90.00  118
 20  \w     22.00 113.00   0.50    0.20    --   40.83  21.00 -60.00  182
 21  \w     41.00 100.00   0.50    0.20    --   40.83-138.00 -30.00  118
 22  \w    -31.00  28.00   0.50    0.20    --   40.83 -21.00 -60.00  118
 23  \w     22.00 113.00   0.50    0.20    --   40.83  21.00 -60.00  182
 24  \w    -35.00  24.00   0.50    0.20    --   40.83 -11.00 -30.00  118
 25  \w     26.00 108.00   0.50    0.20    --   40.83  36.00-154.00  164
 26  \w    -84.00 -18.00   0.50    0.55    --  -82.50 117.00  60.00  132
 27  \w    -47.00 -15.00   0.50    0.55    --  -82.50  42.00  90.00   64
 28  \w    -47.00 -15.00   0.50    0.55    --  -82.50  42.00 -90.00   64
 29  \w    -47.00 -15.00   0.50    0.55    --  -82.50  42.00-120.00   64
 30  \w    -47.00 -15.00   0.50    0.55    --  -82.50  42.00 -30.00   64
 31  \w    -47.00 -15.00   0.50    0.55    --  -82.50  42.00 150.00   64
 32  \w    -80.00  -9.00   0.50    0.55    --  -82.50  96.00   0.00  142
 33  \w   -146.00 -78.00   0.50    0.55    --  -82.50-117.00   0.00  136
 34  \w    -80.00  -9.00   0.50    0.55    --  -82.50  96.00   0.00  142
 35  \w     44.00 127.00   0.50    0.55    --   96.04-145.00  90.00  166
 36  \w     28.00  68.00   0.50    0.55    --   96.04 -59.00 150.00   80
 37  \w     27.00 105.00   0.50    0.55    --   96.04 -77.00-180.00  156
 38  \w     82.00 164.00   0.50    0.55    --   96.04  33.00 120.00  164
 39  \w     81.00 164.00   0.50    0.55    --   96.04 145.00  90.00  166
 40  \w     28.00  83.00   0.50    0.55    --   96.04 -68.00-150.00  110
 41  \w     81.00 166.00   0.50    0.55    --   96.04  25.00 -60.00  170
 42  \w     28.00  68.00   0.50    0.55    --   96.04 -59.00 -30.00   80
 43  \w     29.00  57.00   0.50    0.55    --   96.04 -50.00 120.00   56
 44  \w     27.00 105.00   0.50    0.55    --   96.04 -77.00 -60.00  156
 45  \w     28.00  68.00   0.50    0.55    --   96.04 -59.00 120.00   80
 46  \w     27.00 105.00   0.50    0.55    --   96.04 -77.00 -60.00  156
 47  \w     32.00 110.00   0.50    0.55    --   96.04-117.00  90.00  156
 48  \w     28.00  68.00   0.50    0.55    --   96.04 -59.00   0.00   80
 49  \w     23.00 106.00   0.50    0.55    --   96.04 -96.00 120.00  166
 50  \w    105.00 170.00   0.50    0.55    --   96.04  96.00 120.00  130
 51  \w    105.00 170.00   0.50    0.55    --   96.04  96.00  90.00  130
 52  \w    105.00 170.00   0.50    0.55    --   96.04  96.00-150.00  130
 53  \w     23.00 106.00   0.50    0.55    --   96.04 -96.00  90.00  166
 54  \w     32.00 110.00   0.50    0.55    --   96.04-117.00 -60.00  156
 55  \w     29.00  57.00   0.50    0.55    --   96.04 -50.00 150.00   56
 56  \w     81.00 166.00   0.50    0.55    --   96.04  25.00-180.00  170
 57  \w     81.00 166.00   0.50    0.55    --   96.04  25.00-180.00  170
 58  \w     74.00 163.00   0.50    0.55    --   96.04  59.00 150.00  178
 59  \w     27.00 105.00   0.50    0.55    --   96.04 -77.00 120.00  156
 60  \w     44.00 127.00   0.50    0.55    --   96.04-145.00 -60.00  166
 61  \w     99.00 160.00   0.50    0.55    --   96.04 117.00  30.00  122
 62  \w     44.00 127.00   0.50    0.55    --   96.04-145.00 -60.00  166
 63  \w     29.00  57.00   0.50    0.55    --   96.04 -50.00   0.00   56
 64  \w     29.00  57.00   0.50    0.55    --   96.04 -50.00-120.00   56
 65  \w    105.00 170.00   0.50    0.55    --   96.04  96.00   0.00  130
 66  \w     44.00 127.00   0.50    0.55    --   96.04-145.00  90.00  166
 67  \w     44.00 127.00   0.50    0.55    --   96.04-145.00-150.00  166
 68  \w     44.00 127.00   0.50    0.55    --   96.04-145.00-150.00  166
 69  \w     81.00 166.00   0.50    0.55    --   96.04  25.00 -90.00  170
 70  \w     29.00  57.00   0.50    0.55    --   96.04 -50.00-180.00   56
 71  \w     32.00 110.00   0.50    0.55    --   96.04-117.00 -30.00  156
 72  \w   -108.00 -17.00   0.50    0.20    --  -40.83 -65.00 -60.00  182
 73  \w   -108.00 -17.00   0.50    0.20    --  -40.83 -65.00   0.00  182
 74  \w     12.00  43.00   0.50    0.20    --   40.83  84.00-159.46   62
 75  \w     13.00  43.00   0.50    0.20    --   40.83  80.00 110.40   60
 76  \w     14.00 110.00   0.50    0.20    --   40.83  77.00-120.00  192
 77  \w     11.00  43.00   0.50    0.20    --   40.83  86.00 -63.21   64
;
_diffrn_measurement_device 'four-circle diffractometer'
_diffrn_measurement_device_type 'XtaLAB Synergy, Dualflex, HyPix3000'
_diffrn_measurement_method '\w scans'
_diffrn_orient_matrix_type 'CrysAlisPro convention (1999,Acta A55,543-557)'
_diffrn_orient_matrix_UB_11 0.1299850000
_diffrn_orient_matrix_UB_12 -0.0188160000
_diffrn_orient_matrix_UB_13 0.0279812000
_diffrn_orient_matrix_UB_21 -0.0086982000
_diffrn_orient_matrix_UB_22 0.0974566000
_diffrn_orient_matrix_UB_23 -0.0354417000
_diffrn_orient_matrix_UB_31 -0.0419716000
_diffrn_orient_matrix_UB_32 0.0369159000
_diffrn_orient_matrix_UB_33 0.0873581000
_diffrn_radiation_monochromator mirror
_diffrn_radiation_probe x-ray
_diffrn_radiation_type 'Cu K\a'
_diffrn_radiation_wavelength 1.54184
_diffrn_reflns_av_unetI/netI 0.0205
_diffrn_reflns_Laue_measured_fraction_full 0.997
_diffrn_reflns_Laue_measured_fraction_max 0.994
_diffrn_reflns_limit_h_max 14
_diffrn_reflns_limit_h_min -14
_diffrn_reflns_limit_k_max 18
_diffrn_reflns_limit_k_min -18
_diffrn_reflns_limit_l_max 18
_diffrn_reflns_limit_l_min -14
_diffrn_reflns_number 17624
_diffrn_reflns_point_group_measured_fraction_full 0.997
_diffrn_reflns_point_group_measured_fraction_max 0.994
_diffrn_reflns_theta_full 67.684
_diffrn_reflns_theta_max 68.100
_diffrn_reflns_theta_min 2.821
_diffrn_source 'micro-focus sealed X-ray tube'
_diffrn_source_type 'PhotonJet (Cu) X-ray Source'
_exptl_absorpt_coefficient_mu 10.228
_exptl_absorpt_correction_T_max 1.00000
_exptl_absorpt_correction_T_min 0.28427
_exptl_absorpt_correction_type multi-scan
_exptl_absorpt_process_details
;
CrysAlisPro 1.171.42.102a (Rigaku Oxford Diffraction, 2023)
Empirical absorption correction using spherical harmonics,
implemented in SCALE3 ABSPACK scaling algorithm.
;
_exptl_crystal_colour ORANGE
_exptl_crystal_density_diffrn 1.705
_exptl_crystal_description BLOCK
_exptl_crystal_F_000 1372
_exptl_crystal_size_max 0.28
_exptl_crystal_size_mid 0.26
_exptl_crystal_size_min 0.20
_refine_diff_density_max 4.272
_refine_diff_density_min -1.248
_refine_diff_density_rms 0.182
_refine_ls_extinction_method none
_refine_ls_goodness_of_fit_ref 1.076
_refine_ls_hydrogen_treatment constr
_refine_ls_matrix_type full
_refine_ls_number_parameters 653
_refine_ls_number_reflns 17624
_refine_ls_number_restraints 1
_refine_ls_restrained_S_all 1.104
_refine_ls_R_factor_all 0.0660
_refine_ls_R_factor_gt 0.0615
_refine_ls_shift/su_max 0.001
_refine_ls_shift/su_mean 0.000
_refine_ls_structure_factor_coef Fsqd
_refine_ls_weighting_details 'w=1/[\s^2^(Fo^2^)+(0.1313P)^2^+2.4702P] where P=(Fo^2^+2Fc^2^)/3'
_refine_ls_weighting_scheme calc
_refine_ls_wR_factor_gt 0.1778
_refine_ls_wR_factor_ref 0.1840
_reflns_Friedel_coverage 0.000
_reflns_number_gt 15532
_reflns_number_total 17624
_reflns_threshold_expression 'I > 2\s(I)'
_twin_special_details
;
Component 2 rotated by 179.9285\% 
around [-0.00 0.00 1.00] (reciprocal) or [0.03 -0.08 1.00] (direct)
;
_cod_data_source_file d6ra00878j2.cif
_cod_data_source_block ht20b_twin1_hklf4
_cod_original_formula_sum 'C62.50 H50 Cl Ir2 N6 O6'
_cod_database_code 7251787
_shelx_shelxl_version_number 2018/3
_chemical_oxdiff_formula 'C H N O Ir'
_shelx_space_group_comment
;
The symmetry employed for this shelxl refinement is uniquely defined
by the following loop, which should always be used as a source of
symmetry information in preference to the above space-group names.
They are only intended as comments.
;
_olex2_refinement_description
;
1. Twinned data refinement
 Scales: 0.54(4)
 0.22(1) 0.24(4)
2. Fixed Uiso
 At 1.2 times of:
  All C(H) groups
 At 1.5 times of:
  All C(H,H,H) groups
3. Restrained distances
 N3-N4
 2.8 with sigma of 0.04
4.a Aromatic/amide H refined with riding coordinates:
 C23(H23), C56(H56), C26(H26), C43(H43), C36(H36), C37(H37), C19(H19),
 C13(H13), C57(H57), C1(H1), C10(H10), C7(H7), C2(H2), C46(H46), C60(H60),
 C49(H49), C15(H15), C14(H14), C22(H22), C4(H4), C24(H24), C34(H34), C40(H40),
 C32(H32), C3(H3), C53(H53), C16(H16), C52(H52), C50(H50), C59(H59), C29(H29),
 C35(H35), C21(H21), C30(H30), C42(H42), C25(H25), C41(H41), C9(H9), C31(H31),
 C8(H8), C20(H20)
4.b Idealised Me refined as rotating group:
 C61(H61A,H61B,H61C), C54(H54A,H54B,H54C)
;
_smtbx_masks_void_probe_radius 1.2
_smtbx_masks_void_truncation_radius 1.2
_olex2_submission_special_instructions 'No special instructions were received'
_oxdiff_exptl_absorpt_empirical_details
;
Empirical correction (ABSPACK) includes:
- Absorption correction using spherical harmonics
- Frame scaling
;
_oxdiff_exptl_absorpt_empirical_full_max 2.247
_oxdiff_exptl_absorpt_empirical_full_min 0.615
_oxdiff_twin_integration_method simultaneous
_oxdiff_twin_items 2

loop_
_space_group_symop_operation_xyz
'x, y, z'
'-x, -y, -z'

loop_
_atom_site_label
_atom_site_type_symbol
_atom_site_fract_x
_atom_site_fract_y
_atom_site_fract_z
_atom_site_U_iso_or_equiv
_atom_site_adp_type
_atom_site_occupancy
_atom_site_site_symmetry_order
_atom_site_calc_flag
_atom_site_refinement_flags_posn
_atom_site_refinement_flags_adp
_atom_site_refinement_flags_occupancy
_atom_site_disorder_assembly
_atom_site_disorder_group
Ir1 Ir 0.31893(3) 0.83337(2) 0.68525(2) 0.03761(14) Uani 1 1 d . . . . .
Ir2 Ir 0.19304(3) 0.63794(2) 0.68664(2) 0.03952(14) Uani 1 1 d . . . . .
O1 O 0.2542(6) 0.7401(4) 0.6223(4) 0.0515(13) Uani 1 1 d . . . . .
N3 N 0.3386(7) 0.5324(5) 0.6648(5) 0.0521(18) Uani 1 1 d D . . . .
N2 N 0.1654(6) 0.9432(5) 0.6649(4) 0.0460(16) Uani 1 1 d . . . . .
N4 N 0.0305(6) 0.7340(5) 0.7018(5) 0.0464(16) Uani 1 1 d D . . . .
N1 N 0.4853(6) 0.7349(5) 0.7003(4) 0.0425(15) Uani 1 1 d . . . . .
N6 N 0.2695(6) 0.6788(4) 0.7969(4) 0.0398(14) Uani 1 1 d . . . . .
N5 N 0.2529(6) 0.7725(4) 0.7970(4) 0.0385(13) Uani 1 1 d . . . . .
O2 O 0.1277(8) 1.1461(6) 0.9993(6) 0.088(3) Uani 1 1 d . . . . .
C23 C 0.4406(8) 0.5393(8) 0.6268(7) 0.058(2) Uani 1 1 d . . . . .
H23 H 0.445675 0.597557 0.614403 0.070 Uiso 1 1 calc R U . . .
C44 C 0.1092(8) 0.6258(6) 0.5790(5) 0.0467(18) Uani 1 1 d . . . . .
C18 C 0.1704(8) 1.0254(6) 0.6882(6) 0.052(2) Uani 1 1 d . . . . .
C11 C 0.3949(8) 0.8624(6) 0.5775(5) 0.0462(18) Uani 1 1 d . . . . .
C38 C -0.0465(8) 0.7514(6) 0.6355(6) 0.0487(19) Uani 1 1 d . . . . .
O3 O 0.4200(9) 0.2654(6) 0.9772(8) 0.113(4) Uani 1 1 d . . . . .
C5 C 0.5565(8) 0.7301(6) 0.6330(6) 0.0471(19) Uani 1 1 d . . . . .
C12 C 0.3663(8) 0.9294(6) 0.7388(5) 0.049(2) Uani 1 1 d . . . . .
C17 C 0.2812(9) 1.0185(6) 0.7320(6) 0.054(2) Uani 1 1 d . . . . .
C39 C -0.0023(8) 0.6928(6) 0.5641(5) 0.0495(19) Uani 1 1 d . . . . .
C56 C 0.1169(8) 0.9523(6) 0.8816(6) 0.051(2) Uani 1 1 d . . . . .
H56 H 0.067333 0.937132 0.844294 0.062 Uiso 1 1 calc R U . . .
C6 C 0.5064(8) 0.7990(7) 0.5626(5) 0.0502(19) Uani 1 1 d . . . . .
C26 C 0.4304(13) 0.3689(8) 0.6654(8) 0.079(3) Uani 1 1 d . . . . .
H26 H 0.424568 0.310952 0.678137 0.095 Uiso 1 1 calc R U . . .
C43 C 0.1512(10) 0.5633(8) 0.5171(6) 0.065(3) Uani 1 1 d . . . . .
H43 H 0.225317 0.517939 0.524526 0.078 Uiso 1 1 calc R U . . .
C55 C 0.2232(8) 0.8875(6) 0.9051(5) 0.0461(19) Uani 1 1 d . . . . .
C36 C -0.1976(9) 0.8577(8) 0.7145(7) 0.067(3) Uani 1 1 d . . . . .
H36 H -0.273921 0.899570 0.718535 0.080 Uiso 1 1 calc R U . . .
C37 C -0.1623(9) 0.8141(8) 0.6396(7) 0.063(3) Uani 1 1 d . . . . .
H37 H -0.214491 0.826321 0.593020 0.075 Uiso 1 1 calc R U . . .
C45 C 0.2538(7) 0.7930(6) 0.8792(5) 0.0430(18) Uani 1 1 d . . . . .
C33 C 0.1480(8) 0.5342(7) 0.7432(6) 0.051(2) Uani 1 1 d . . . . .
C48 C 0.3164(8) 0.5447(6) 0.9036(5) 0.049(2) Uani 1 1 d . . . . .
C58 C 0.1531(10) 1.0622(7) 0.9659(7) 0.061(2) Uani 1 1 d . . . . .
C19 C 0.0782(10) 1.1055(7) 0.6667(8) 0.067(3) Uani 1 1 d . . . . .
H19 H 0.082967 1.161948 0.679445 0.081 Uiso 1 1 calc R U . . .
C47 C 0.2850(8) 0.6434(6) 0.8793(5) 0.0437(17) Uani 1 1 d . . . . .
C13 C 0.4732(9) 0.9198(7) 0.7810(6) 0.055(2) Uani 1 1 d . . . . .
H13 H 0.532815 0.862630 0.785708 0.066 Uiso 1 1 calc R U . . .
C57 C 0.0791(9) 1.0398(7) 0.9107(6) 0.057(2) Uani 1 1 d . . . . .
H57 H 0.005833 1.082299 0.893387 0.069 Uiso 1 1 calc R U . . .
C1 C 0.5249(7) 0.6824(6) 0.7723(6) 0.0494(19) Uani 1 1 d . . . . .
H1 H 0.474845 0.688441 0.818604 0.059 Uiso 1 1 calc R U . . .
C28 C 0.2315(9) 0.4463(6) 0.7333(6) 0.057(2) Uani 1 1 d . . . . .
C10 C 0.3469(10) 0.9346(8) 0.5149(6) 0.064(3) Uani 1 1 d . . . . .
H10 H 0.271811 0.977170 0.521739 0.077 Uiso 1 1 calc R U . . .
C7 C 0.5672(9) 0.8071(8) 0.4870(6) 0.065(3) Uani 1 1 d . . . . .
H7 H 0.640797 0.763656 0.477749 0.078 Uiso 1 1 calc R U . . .
C2 C 0.6388(9) 0.6193(7) 0.7796(7) 0.062(2) Uani 1 1 d . . . . .
H2 H 0.664865 0.583357 0.830335 0.074 Uiso 1 1 calc R U . . .
C46 C 0.2758(9) 0.7133(7) 0.9314(5) 0.054(2) Uani 1 1 d . . . . .
H46 H 0.283001 0.707863 0.990631 0.065 Uiso 1 1 calc R U . . .
C60 C 0.2955(9) 0.9110(7) 0.9600(6) 0.059(2) Uani 1 1 d . . . . .
H60 H 0.368441 0.868102 0.977575 0.071 Uiso 1 1 calc R U . . .
C27 C 0.3405(9) 0.4456(7) 0.6865(7) 0.057(2) Uani 1 1 d . . . . .
C49 C 0.4225(9) 0.4821(7) 0.8790(7) 0.066(3) Uani 1 1 d . . . . .
H49 H 0.472408 0.502459 0.843496 0.079 Uiso 1 1 calc R U . . .
C15 C 0.4048(11) 1.0812(8) 0.8087(7) 0.071(3) Uani 1 1 d . . . . .
H15 H 0.417457 1.130913 0.831956 0.086 Uiso 1 1 calc R U . . .
C14 C 0.4923(11) 0.9948(8) 0.8162(7) 0.070(3) Uani 1 1 d . . . . .
H14 H 0.563594 0.986708 0.844746 0.085 Uiso 1 1 calc R U . . .
C22 C 0.0684(9) 0.9385(8) 0.6243(6) 0.060(2) Uani 1 1 d . . . . .
H22 H 0.066254 0.881888 0.609428 0.071 Uiso 1 1 calc R U . . .
C4 C 0.6710(9) 0.6657(8) 0.6368(7) 0.063(3) Uani 1 1 d . . . . .
H4 H 0.719053 0.660020 0.589298 0.075 Uiso 1 1 calc R U . . .
C24 C 0.5342(10) 0.4644(9) 0.6068(8) 0.078(3) Uani 1 1 d . . . . .
H24 H 0.601195 0.471135 0.580743 0.094 Uiso 1 1 calc R U . . .
C34 C -0.0057(8) 0.7772(7) 0.7735(6) 0.054(2) Uani 1 1 d . . . . .
H34 H 0.047878 0.765437 0.819231 0.065 Uiso 1 1 calc R U . . .
C40 C -0.0683(9) 0.6984(8) 0.4902(6) 0.064(3) Uani 1 1 d . . . . .
H40 H -0.141603 0.744445 0.480951 0.077 Uiso 1 1 calc R U . . .
C32 C 0.0439(10) 0.5382(9) 0.7883(7) 0.068(3) Uani 1 1 d . . . . .
H32 H -0.013337 0.594867 0.795937 0.081 Uiso 1 1 calc R U . . .
C3 C 0.7137(9) 0.6102(7) 0.7108(8) 0.069(3) Uani 1 1 d . . . . .
H3 H 0.790395 0.568060 0.714083 0.083 Uiso 1 1 calc R U . . .
C53 C 0.2442(10) 0.5097(7) 0.9584(7) 0.063(2) Uani 1 1 d . . . . .
H53 H 0.173298 0.549678 0.977643 0.076 Uiso 1 1 calc R U . . .
C51 C 0.3823(11) 0.3582(7) 0.9571(8) 0.073(3) Uani 1 1 d . . . . .
C16 C 0.2999(10) 1.0926(7) 0.7666(7) 0.065(3) Uani 1 1 d . . . . .
H16 H 0.241172 1.150120 0.761372 0.078 Uiso 1 1 calc R U . . .
C52 C 0.2777(12) 0.4181(8) 0.9833(7) 0.075(3) Uani 1 1 d . . . . .
H52 H 0.228606 0.396283 1.018407 0.089 Uiso 1 1 calc R U . . .
C50 C 0.4549(10) 0.3916(7) 0.9058(9) 0.076(3) Uani 1 1 d . . . . .
H50 H 0.527411 0.351429 0.889305 0.091 Uiso 1 1 calc R U . . .
C59 C 0.2608(10) 0.9979(8) 0.9894(7) 0.071(3) Uani 1 1 d . . . . .
H59 H 0.311365 1.013080 1.025949 0.085 Uiso 1 1 calc R U . . .
C29 C 0.2132(12) 0.3660(8) 0.7665(8) 0.075(3) Uani 1 1 d . . . . .
H29 H 0.269045 0.308821 0.758540 0.090 Uiso 1 1 calc R U . . .
C35 C -0.1196(9) 0.8387(7) 0.7822(7) 0.064(3) Uani 1 1 d . . . . .
H35 H -0.142360 0.866368 0.833078 0.077 Uiso 1 1 calc R U . . .
C61 C 0.0115(13) 1.2123(8) 0.9798(10) 0.091(4) Uani 1 1 d . . . . .
H61A H 0.005385 1.231400 0.920047 0.136 Uiso 1 1 calc R U . . .
H61B H -0.000368 1.264643 1.012495 0.136 Uiso 1 1 calc R U . . .
H61C H -0.047966 1.184730 0.993897 0.136 Uiso 1 1 calc R U . . .
C21 C -0.0276(10) 1.0169(9) 0.6048(7) 0.074(3) Uani 1 1 d . . . . .
H21 H -0.094713 1.012931 0.577880 0.089 Uiso 1 1 calc R U . . .
C30 C 0.1129(13) 0.3725(10) 0.8104(9) 0.090(4) Uani 1 1 d . . . . .
H30 H 0.101128 0.319371 0.833664 0.108 Uiso 1 1 calc R U . . .
C42 C 0.0832(12) 0.5682(9) 0.4444(7) 0.080(3) Uani 1 1 d . . . . .
H42 H 0.111747 0.524920 0.404346 0.095 Uiso 1 1 calc R U . . .
C25 C 0.5257(12) 0.3770(8) 0.6268(9) 0.087(4) Uani 1 1 d . . . . .
H25 H 0.586908 0.324665 0.613058 0.104 Uiso 1 1 calc R U . . .
C41 C -0.0237(11) 0.6345(10) 0.4304(7) 0.078(3) Uani 1 1 d . . . . .
H41 H -0.067183 0.637224 0.380707 0.094 Uiso 1 1 calc R U . . .
C9 C 0.4114(12) 0.9428(9) 0.4422(7) 0.082(3) Uani 1 1 d . . . . .
H9 H 0.380757 0.993181 0.403035 0.099 Uiso 1 1 calc R U . . .
C31 C 0.0268(13) 0.4584(10) 0.8211(8) 0.087(4) Uani 1 1 d . . . . .
H31 H -0.042110 0.461672 0.850480 0.104 Uiso 1 1 calc R U . . .
C8 C 0.5190(11) 0.8782(9) 0.4275(7) 0.077(3) Uani 1 1 d . . . . .
H8 H 0.558733 0.882844 0.377320 0.093 Uiso 1 1 calc R U . . .
C20 C -0.0240(12) 1.1004(9) 0.6251(8) 0.084(4) Uani 1 1 d . . . . .
H20 H -0.088239 1.153509 0.611590 0.101 Uiso 1 1 calc R U . . .
C54 C 0.3445(16) 0.2273(9) 1.0198(12) 0.114(6) Uani 1 1 d . . . A 2
H54A H 0.313145 0.261374 1.068369 0.171 Uiso 1 1 calc R U . A 2
H54B H 0.387444 0.164539 1.038636 0.171 Uiso 1 1 calc R U . A 2
H54C H 0.280358 0.229407 0.982170 0.171 Uiso 1 1 calc R U . A 2

loop_
_atom_site_aniso_label
_atom_site_aniso_U_11
_atom_site_aniso_U_22
_atom_site_aniso_U_33
_atom_site_aniso_U_23
_atom_site_aniso_U_13
_atom_site_aniso_U_12
Ir1 0.0371(2) 0.0400(2) 0.0358(2) -0.00097(15) 0.00011(14) -0.01335(15)
Ir2 0.0394(2) 0.0416(2) 0.0387(2) -0.00400(15) -0.00125(15) -0.01491(15)
O1 0.062(4) 0.056(3) 0.045(3) -0.004(3) 0.000(3) -0.031(3)
N3 0.057(4) 0.050(4) 0.049(4) -0.009(3) -0.005(3) -0.016(3)
N2 0.049(4) 0.046(4) 0.038(4) 0.003(3) 0.005(3) -0.010(3)
N4 0.046(4) 0.052(4) 0.048(4) -0.005(3) 0.005(3) -0.024(3)
N1 0.048(4) 0.041(3) 0.040(4) -0.004(3) -0.003(3) -0.016(3)
N6 0.042(3) 0.041(3) 0.036(3) 0.000(3) 0.000(3) -0.015(3)
N5 0.044(4) 0.037(3) 0.036(3) -0.002(3) 0.000(3) -0.017(3)
O2 0.097(6) 0.066(5) 0.104(6) -0.037(5) 0.012(5) -0.027(5)
C23 0.047(5) 0.063(6) 0.064(6) -0.018(5) 0.002(4) -0.016(4)
C44 0.048(4) 0.046(4) 0.049(5) -0.004(4) -0.003(4) -0.020(4)
C18 0.051(5) 0.042(4) 0.057(5) 0.003(4) 0.012(4) -0.009(4)
C11 0.050(5) 0.050(4) 0.043(4) -0.002(4) -0.005(4) -0.023(4)
C38 0.046(5) 0.045(5) 0.055(5) 0.000(4) -0.001(4) -0.018(4)
O3 0.110(8) 0.058(5) 0.166(10) 0.043(6) -0.039(7) -0.030(5)
C5 0.042(4) 0.047(5) 0.056(5) -0.011(4) 0.002(4) -0.017(4)
C12 0.051(5) 0.062(5) 0.040(4) -0.005(4) 0.011(4) -0.027(4)
C17 0.059(5) 0.056(5) 0.049(5) -0.001(4) 0.011(4) -0.022(4)
C39 0.048(5) 0.055(5) 0.047(5) -0.002(4) -0.002(4) -0.020(4)
C56 0.056(5) 0.051(5) 0.049(5) -0.011(4) 0.004(4) -0.019(4)
C6 0.052(5) 0.062(5) 0.044(4) -0.007(4) 0.000(4) -0.029(4)
C26 0.090(9) 0.057(6) 0.079(8) -0.004(6) -0.017(7) -0.010(6)
C43 0.069(6) 0.070(6) 0.052(5) -0.016(5) -0.008(5) -0.015(5)
C55 0.050(5) 0.053(5) 0.039(4) -0.005(4) 0.010(3) -0.022(4)
C36 0.045(5) 0.070(6) 0.074(7) -0.005(5) 0.005(5) -0.005(4)
C37 0.044(5) 0.072(7) 0.065(6) -0.004(5) -0.010(4) -0.009(5)
C45 0.047(5) 0.048(4) 0.036(4) -0.009(3) 0.000(3) -0.017(4)
C33 0.053(5) 0.060(5) 0.048(5) 0.005(4) -0.012(4) -0.030(4)
C48 0.062(5) 0.045(5) 0.041(4) 0.003(4) -0.010(4) -0.022(4)
C58 0.072(6) 0.060(6) 0.059(6) -0.019(5) 0.013(5) -0.028(5)
C19 0.061(6) 0.055(6) 0.081(7) 0.002(5) 0.014(5) -0.016(5)
C47 0.047(4) 0.045(4) 0.037(4) -0.001(3) -0.007(3) -0.014(3)
C13 0.055(5) 0.056(5) 0.062(5) -0.010(4) -0.006(4) -0.026(4)
C57 0.053(5) 0.060(5) 0.058(5) -0.006(4) 0.004(4) -0.016(4)
C1 0.042(4) 0.058(5) 0.047(5) 0.000(4) -0.002(3) -0.015(4)
C28 0.068(6) 0.053(5) 0.058(5) -0.010(4) -0.013(4) -0.030(5)
C10 0.070(6) 0.073(6) 0.045(5) 0.007(5) 0.003(4) -0.019(5)
C7 0.055(6) 0.087(7) 0.057(6) -0.012(5) 0.012(4) -0.027(5)
C2 0.058(6) 0.062(6) 0.063(6) 0.005(5) -0.007(5) -0.019(5)
C46 0.071(6) 0.058(5) 0.035(4) -0.002(4) 0.002(4) -0.023(4)
C60 0.064(6) 0.063(6) 0.048(5) -0.009(4) -0.003(4) -0.017(5)
C27 0.060(6) 0.053(5) 0.061(6) -0.002(4) -0.015(5) -0.023(4)
C49 0.055(6) 0.058(6) 0.081(7) 0.009(5) -0.005(5) -0.019(5)
C15 0.088(8) 0.074(7) 0.071(7) -0.019(6) 0.013(6) -0.050(6)
C14 0.080(7) 0.086(8) 0.061(6) -0.010(5) -0.006(5) -0.047(6)
C22 0.047(5) 0.073(7) 0.052(5) 0.003(5) -0.002(4) -0.013(5)
C4 0.050(5) 0.068(6) 0.068(6) -0.014(5) 0.012(5) -0.015(5)
C24 0.053(6) 0.093(9) 0.075(7) -0.021(6) 0.005(5) -0.005(6)
C34 0.051(5) 0.061(5) 0.052(5) -0.018(4) 0.004(4) -0.017(4)
C40 0.058(6) 0.078(7) 0.053(5) 0.001(5) -0.013(4) -0.020(5)
C32 0.068(6) 0.080(7) 0.064(6) 0.008(5) -0.001(5) -0.040(6)
C3 0.052(5) 0.060(6) 0.081(7) -0.011(5) -0.007(5) 0.001(5)
C53 0.071(6) 0.052(5) 0.063(6) 0.015(5) -0.001(5) -0.020(5)
C51 0.074(7) 0.050(5) 0.093(8) 0.017(5) -0.035(6) -0.021(5)
C16 0.079(7) 0.057(6) 0.068(6) -0.016(5) 0.021(5) -0.032(5)
C52 0.097(9) 0.079(8) 0.057(6) 0.016(5) -0.014(6) -0.046(7)
C50 0.062(6) 0.055(6) 0.108(9) 0.006(6) -0.006(6) -0.019(5)
C59 0.071(7) 0.073(7) 0.071(7) -0.020(6) -0.011(5) -0.025(6)
C29 0.095(9) 0.055(6) 0.087(8) 0.003(5) -0.025(7) -0.041(6)
C35 0.055(6) 0.070(6) 0.063(6) -0.013(5) 0.011(5) -0.014(5)
C61 0.102(10) 0.061(7) 0.105(10) -0.021(7) 0.033(8) -0.020(7)
C21 0.051(6) 0.085(8) 0.072(7) 0.001(6) -0.011(5) -0.006(5)
C30 0.105(10) 0.088(9) 0.097(9) 0.031(7) -0.023(8) -0.066(8)
C42 0.095(9) 0.088(8) 0.059(6) -0.026(6) -0.008(6) -0.032(7)
C25 0.073(8) 0.057(7) 0.113(10) -0.028(7) 0.004(7) 0.006(6)
C41 0.076(7) 0.116(10) 0.052(6) -0.024(6) -0.011(5) -0.041(7)
C9 0.091(9) 0.099(9) 0.051(6) 0.018(6) 0.006(6) -0.027(7)
C31 0.088(9) 0.105(10) 0.083(8) 0.020(7) -0.017(7) -0.058(8)
C8 0.078(7) 0.107(9) 0.049(6) 0.005(6) 0.014(5) -0.036(7)
C20 0.075(8) 0.069(7) 0.082(8) 0.004(6) -0.004(6) 0.009(6)
C54 0.149(15) 0.063(8) 0.139(14) 0.030(8) -0.036(11) -0.054(9)

loop_
_atom_type_symbol
_atom_type_description
_atom_type_scat_dispersion_real
_atom_type_scat_dispersion_imag
_atom_type_scat_source
C C 0.0181 0.0091 'International Tables Vol C Tables 4.2.6.8 and 6.1.1.4'
H H 0.0000 0.0000 'International Tables Vol C Tables 4.2.6.8 and 6.1.1.4'
Cl Cl 0.3639 0.7018 'International Tables Vol C Tables 4.2.6.8 and 6.1.1.4'
Ir Ir -4.7710 6.5667 'International Tables Vol C Tables 4.2.6.8 and 6.1.1.4'
N N 0.0311 0.0180 'International Tables Vol C Tables 4.2.6.8 and 6.1.1.4'
O O 0.0492 0.0322 'International Tables Vol C Tables 4.2.6.8 and 6.1.1.4'

loop_
_geom_angle_atom_site_label_1
_geom_angle_atom_site_label_2
_geom_angle_atom_site_label_3
_geom_angle
_geom_angle_site_symmetry_1
_geom_angle_site_symmetry_3
_geom_angle_publ_flag
O1 Ir1 N5 81.0(2) . . ?
N2 Ir1 O1 94.6(3) . . ?
N2 Ir1 N1 172.3(3) . . ?
N2 Ir1 N5 94.7(2) . . ?
N1 Ir1 O1 90.8(3) . . ?
N1 Ir1 N5 91.6(2) . . ?
C11 Ir1 O1 91.2(3) . . ?
C11 Ir1 N2 94.4(3) . . ?
C11 Ir1 N1 79.9(3) . . ?
C11 Ir1 N5 168.4(3) . . ?
C12 Ir1 O1 174.7(3) . . ?
C12 Ir1 N2 80.2(3) . . ?
C12 Ir1 N1 94.2(3) . . ?
C12 Ir1 N5 100.6(3) . . ?
C12 Ir1 C11 88.0(3) . . ?
O1 Ir2 N6 81.4(2) . . ?
N3 Ir2 O1 95.1(3) . . ?
N3 Ir2 N4 171.3(3) . . ?
N3 Ir2 N6 94.9(3) . . ?
N3 Ir2 C44 93.3(3) . . ?
N3 Ir2 C33 80.1(4) . . ?
N4 Ir2 O1 90.5(3) . . ?
N4 Ir2 N6 92.6(3) . . ?
C44 Ir2 O1 90.9(3) . . ?
C44 Ir2 N4 79.9(3) . . ?
C44 Ir2 N6 169.3(3) . . ?
C33 Ir2 O1 175.1(3) . . ?
C33 Ir2 N4 94.2(3) . . ?
C33 Ir2 N6 99.5(3) . . ?
C33 Ir2 C44 88.8(3) . . ?
Ir2 O1 Ir1 124.6(3) . . ?
C23 N3 Ir2 125.4(7) . . ?
C27 N3 Ir2 119.2(7) . . ?
C27 N3 C23 115.4(9) . . ?
C18 N2 Ir1 115.4(6) . . ?
C22 N2 Ir1 123.4(7) . . ?
C22 N2 C18 120.9(8) . . ?
C38 N4 Ir2 116.2(6) . . ?
C38 N4 C34 118.7(8) . . ?
C34 N4 Ir2 125.0(6) . . ?
C5 N1 Ir1 115.0(6) . . ?
C1 N1 Ir1 124.0(6) . . ?
C1 N1 C5 120.8(8) . . ?
N5 N6 Ir2 115.4(4) . . ?
C47 N6 Ir2 130.6(6) . . ?
C47 N6 N5 107.6(6) . . ?
N6 N5 Ir1 116.0(5) . . ?
C45 N5 Ir1 127.8(5) . . ?
C45 N5 N6 107.7(6) . . ?
C58 O2 C61 116.8(10) . . ?
N3 C23 H23 118.5 . . ?
C24 C23 N3 123.0(11) . . ?
C24 C23 H23 118.5 . . ?
C39 C44 Ir2 114.3(6) . . ?
C43 C44 Ir2 128.3(7) . . ?
C43 C44 C39 117.2(8) . . ?
N2 C18 C17 114.0(8) . . ?
N2 C18 C19 120.1(10) . . ?
C19 C18 C17 125.9(10) . . ?
C6 C11 Ir1 114.5(6) . . ?
C6 C11 C10 117.4(8) . . ?
C10 C11 Ir1 128.0(7) . . ?
N4 C38 C39 114.1(8) . . ?
N4 C38 C37 121.3(9) . . ?
C37 C38 C39 124.3(9) . . ?
C51 O3 C54 119.0(13) . . ?
N1 C5 C6 114.9(8) . . ?
N1 C5 C4 119.5(9) . . ?
C4 C5 C6 125.5(9) . . ?
C17 C12 Ir1 115.4(7) . . ?
C13 C12 Ir1 128.3(7) . . ?
C13 C12 C17 116.3(9) . . ?
C12 C17 C18 114.6(8) . . ?
C16 C17 C18 122.9(9) . . ?
C16 C17 C12 122.5(10) . . ?
C44 C39 C38 114.5(8) . . ?
C40 C39 C44 121.9(9) . . ?
C40 C39 C38 123.5(9) . . ?
C55 C56 H56 118.4 . . ?
C55 C56 C57 123.2(9) . . ?
C57 C56 H56 118.4 . . ?
C11 C6 C5 115.0(8) . . ?
C11 C6 C7 120.9(9) . . ?
C7 C6 C5 123.9(9) . . ?
C27 C26 H26 119.9 . . ?
C25 C26 H26 119.9 . . ?
C25 C26 C27 120.2(12) . . ?
C44 C43 H43 119.8 . . ?
C42 C43 C44 120.4(10) . . ?
C42 C43 H43 119.8 . . ?
C56 C55 C45 120.9(8) . . ?
C56 C55 C60 117.8(9) . . ?
C60 C55 C45 121.1(8) . . ?
C37 C36 H36 120.2 . . ?
C35 C36 H36 120.2 . . ?
C35 C36 C37 119.6(10) . . ?
C38 C37 H37 120.6 . . ?
C36 C37 C38 118.8(9) . . ?
C36 C37 H37 120.6 . . ?
N5 C45 C55 123.3(8) . . ?
N5 C45 C46 108.9(7) . . ?
C46 C45 C55 127.6(8) . . ?
C28 C33 Ir2 114.1(7) . . ?
C28 C33 C32 117.2(9) . . ?
C32 C33 Ir2 128.6(8) . . ?
C49 C48 C47 121.3(8) . . ?
C49 C48 C53 116.9(9) . . ?
C53 C48 C47 121.7(9) . . ?
O2 C58 C57 124.6(10) . . ?
C59 C58 O2 116.2(10) . . ?
C59 C58 C57 119.2(9) . . ?
C18 C19 H19 120.5 . . ?
C18 C19 C20 118.9(11) . . ?
C20 C19 H19 120.5 . . ?
N6 C47 C48 123.1(7) . . ?
N6 C47 C46 108.7(8) . . ?
C46 C47 C48 128.0(8) . . ?
C12 C13 H13 119.4 . . ?
C12 C13 C14 121.2(10) . . ?
C14 C13 H13 119.4 . . ?
C56 C57 H57 120.9 . . ?
C58 C57 C56 118.2(9) . . ?
C58 C57 H57 120.9 . . ?
N1 C1 H1 119.2 . . ?
N1 C1 C2 121.6(9) . . ?
C2 C1 H1 119.2 . . ?
C33 C28 C27 115.2(8) . . ?
C29 C28 C33 121.9(10) . . ?
C29 C28 C27 122.8(10) . . ?
C11 C10 H10 119.9 . . ?
C9 C10 C11 120.3(10) . . ?
C9 C10 H10 119.9 . . ?
C6 C7 H7 119.8 . . ?
C8 C7 C6 120.5(10) . . ?
C8 C7 H7 119.8 . . ?
C1 C2 H2 120.3 . . ?
C3 C2 C1 119.4(9) . . ?
C3 C2 H2 120.3 . . ?
C45 C46 H46 126.4 . . ?
C47 C46 C45 107.1(7) . . ?
C47 C46 H46 126.4 . . ?
C55 C60 H60 119.8 . . ?
C55 C60 C59 120.4(10) . . ?
C59 C60 H60 119.8 . . ?
N3 C27 C26 123.4(11) . . ?
N3 C27 C28 110.9(9) . . ?
C26 C27 C28 125.7(10) . . ?
C48 C49 H49 119.4 . . ?
C50 C49 C48 121.3(10) . . ?
C50 C49 H49 119.4 . . ?
C14 C15 H15 120.2 . . ?
C16 C15 H15 120.2 . . ?
C16 C15 C14 119.6(10) . . ?
C13 C14 H14 119.9 . . ?
C15 C14 C13 120.2(10) . . ?
C15 C14 H14 119.9 . . ?
N2 C22 H22 119.8 . . ?
N2 C22 C21 120.4(11) . . ?
C21 C22 H22 119.8 . . ?
C5 C4 H4 119.8 . . ?
C3 C4 C5 120.5(10) . . ?
C3 C4 H4 119.8 . . ?
C23 C24 H24 121.1 . . ?
C23 C24 C25 117.7(11) . . ?
C25 C24 H24 121.1 . . ?
N4 C34 H34 118.6 . . ?
N4 C34 C35 122.8(9) . . ?
C35 C34 H34 118.6 . . ?
C39 C40 H40 120.5 . . ?
C39 C40 C41 119.1(10) . . ?
C41 C40 H40 120.5 . . ?
C33 C32 H32 119.8 . . ?
C31 C32 C33 120.4(12) . . ?
C31 C32 H32 119.8 . . ?
C2 C3 C4 118.2(10) . . ?
C2 C3 H3 120.9 . . ?
C4 C3 H3 120.9 . . ?
C48 C53 H53 119.6 . . ?
C52 C53 C48 120.8(11) . . ?
C52 C53 H53 119.6 . . ?
O3 C51 C52 124.1(12) . . ?
O3 C51 C50 116.9(12) . . ?
C52 C51 C50 119.0(10) . . ?
C17 C16 H16 119.9 . . ?
C15 C16 C17 120.1(11) . . ?
C15 C16 H16 119.9 . . ?
C53 C52 C51 120.8(11) . . ?
C53 C52 H52 119.6 . . ?
C51 C52 H52 119.6 . . ?
C49 C50 C51 121.2(11) . . ?
C49 C50 H50 119.4 . . ?
C51 C50 H50 119.4 . . ?
C58 C59 C60 121.3(10) . . ?
C58 C59 H59 119.4 . . ?
C60 C59 H59 119.4 . . ?
C28 C29 H29 120.4 . . ?
C30 C29 C28 119.2(12) . . ?
C30 C29 H29 120.4 . . ?
C36 C35 C34 118.7(10) . . ?
C36 C35 H35 120.6 . . ?
C34 C35 H35 120.6 . . ?
O2 C61 H61A 109.5 . . ?
O2 C61 H61B 109.5 . . ?
O2 C61 H61C 109.5 . . ?
H61A C61 H61B 109.5 . . ?
H61A C61 H61C 109.5 . . ?
H61B C61 H61C 109.5 . . ?
C22 C21 H21 120.0 . . ?
C20 C21 C22 120.0(11) . . ?
C20 C21 H21 120.0 . . ?
C29 C30 H30 119.6 . . ?
C29 C30 C31 120.9(11) . . ?
C31 C30 H30 119.6 . . ?
C43 C42 H42 119.3 . . ?
C41 C42 C43 121.4(11) . . ?
C41 C42 H42 119.3 . . ?
C26 C25 C24 120.1(11) . . ?
C26 C25 H25 120.0 . . ?
C24 C25 H25 120.0 . . ?
C40 C41 H41 120.0 . . ?
C42 C41 C40 119.9(10) . . ?
C42 C41 H41 120.0 . . ?
C10 C9 H9 119.3 . . ?
C8 C9 C10 121.3(11) . . ?
C8 C9 H9 119.3 . . ?
C32 C31 C30 120.3(13) . . ?
C32 C31 H31 119.8 . . ?
C30 C31 H31 119.8 . . ?
C7 C8 C9 119.5(10) . . ?
C7 C8 H8 120.3 . . ?
C9 C8 H8 120.3 . . ?
C19 C20 H20 120.3 . . ?
C21 C20 C19 119.5(10) . . ?
C21 C20 H20 120.3 . . ?
O3 C54 H54A 109.5 . . ?
O3 C54 H54B 109.5 . . ?
O3 C54 H54C 109.5 . . ?
H54A C54 H54B 109.5 . . ?
H54A C54 H54C 109.5 . . ?
H54B C54 H54C 109.5 . . ?

loop_
_geom_bond_atom_site_label_1
_geom_bond_atom_site_label_2
_geom_bond_distance
_geom_bond_site_symmetry_2
_geom_bond_publ_flag
Ir1 O1 2.147(6) . ?
Ir1 N2 2.050(7) . ?
Ir1 N1 2.064(7) . ?
Ir1 N5 2.201(6) . ?
Ir1 C11 2.011(9) . ?
Ir1 C12 1.993(9) . ?
Ir2 O1 2.143(6) . ?
Ir2 N3 1.997(8) . ?
Ir2 N4 2.038(7) . ?
Ir2 N6 2.187(6) . ?
Ir2 C44 2.019(8) . ?
Ir2 C33 2.007(9) . ?
N3 C23 1.387(13) . ?
N3 C27 1.354(13) . ?
N2 C18 1.367(12) . ?
N2 C22 1.350(13) . ?
N4 C38 1.344(12) . ?
N4 C34 1.346(11) . ?
N1 C5 1.344(11) . ?
N1 C1 1.334(11) . ?
N6 N5 1.397(8) . ?
N6 C47 1.358(10) . ?
N5 C45 1.351(10) . ?
O2 C58 1.373(12) . ?
O2 C61 1.442(16) . ?
C23 H23 0.9300 . ?
C23 C24 1.371(14) . ?
C44 C39 1.397(12) . ?
C44 C43 1.391(13) . ?
C18 C17 1.462(14) . ?
C18 C19 1.376(13) . ?
C11 C6 1.396(13) . ?
C11 C10 1.403(13) . ?
C38 C39 1.476(13) . ?
C38 C37 1.404(13) . ?
O3 C51 1.367(13) . ?
O3 C54 1.380(19) . ?
C5 C6 1.460(13) . ?
C5 C4 1.397(13) . ?
C12 C17 1.411(13) . ?
C12 C13 1.399(13) . ?
C17 C16 1.385(14) . ?
C39 C40 1.387(13) . ?
C56 H56 0.9300 . ?
C56 C55 1.362(12) . ?
C56 C57 1.386(13) . ?
C6 C7 1.409(13) . ?
C26 H26 0.9300 . ?
C26 C27 1.369(16) . ?
C26 C25 1.325(19) . ?
C43 H43 0.9300 . ?
C43 C42 1.387(15) . ?
C55 C45 1.472(12) . ?
C55 C60 1.372(13) . ?
C36 H36 0.9300 . ?
C36 C37 1.391(16) . ?
C36 C35 1.366(15) . ?
C37 H37 0.9300 . ?
C45 C46 1.381(13) . ?
C33 C28 1.411(14) . ?
C33 C32 1.414(14) . ?
C48 C47 1.468(12) . ?
C48 C49 1.387(14) . ?
C48 C53 1.420(13) . ?
C58 C57 1.380(14) . ?
C58 C59 1.371(16) . ?
C19 H19 0.9300 . ?
C19 C20 1.414(18) . ?
C47 C46 1.377(13) . ?
C13 H13 0.9300 . ?
C13 C14 1.404(14) . ?
C57 H57 0.9300 . ?
C1 H1 0.9300 . ?
C1 C2 1.384(13) . ?
C28 C27 1.490(15) . ?
C28 C29 1.396(14) . ?
C10 H10 0.9300 . ?
C10 C9 1.396(15) . ?
C7 H7 0.9300 . ?
C7 C8 1.361(16) . ?
C2 H2 0.9300 . ?
C2 C3 1.385(16) . ?
C46 H46 0.9300 . ?
C60 H60 0.9300 . ?
C60 C59 1.381(15) . ?
C49 H49 0.9300 . ?
C49 C50 1.358(14) . ?
C15 H15 0.9300 . ?
C15 C14 1.394(17) . ?
C15 C16 1.371(17) . ?
C14 H14 0.9300 . ?
C22 H22 0.9300 . ?
C22 C21 1.379(14) . ?
C4 H4 0.9300 . ?
C4 C3 1.386(16) . ?
C24 H24 0.9300 . ?
C24 C25 1.404(18) . ?
C34 H34 0.9300 . ?
C34 C35 1.388(13) . ?
C40 H40 0.9300 . ?
C40 C41 1.385(16) . ?
C32 H32 0.9300 . ?
C32 C31 1.382(16) . ?
C3 H3 0.9300 . ?
C53 H53 0.9300 . ?
C53 C52 1.367(15) . ?
C51 C52 1.366(17) . ?
C51 C50 1.380(17) . ?
C16 H16 0.9300 . ?
C52 H52 0.9300 . ?
C50 H50 0.9300 . ?
C59 H59 0.9300 . ?
C29 H29 0.9300 . ?
C29 C30 1.358(19) . ?
C35 H35 0.9300 . ?
C61 H61A 0.9600 . ?
C61 H61B 0.9600 . ?
C61 H61C 0.9600 . ?
C21 H21 0.9300 . ?
C21 C20 1.366(18) . ?
C30 H30 0.9300 . ?
C30 C31 1.40(2) . ?
C42 H42 0.9300 . ?
C42 C41 1.351(17) . ?
C25 H25 0.9300 . ?
C41 H41 0.9300 . ?
C9 H9 0.9300 . ?
C9 C8 1.369(17) . ?
C31 H31 0.9300 . ?
C8 H8 0.9300 . ?
C20 H20 0.9300 . ?
C54 H54A 0.9600 . ?
C54 H54B 0.9600 . ?
C54 H54C 0.9600 . ?

loop_
_geom_torsion_atom_site_label_1
_geom_torsion_atom_site_label_2
_geom_torsion_atom_site_label_3
_geom_torsion_atom_site_label_4
_geom_torsion
_geom_torsion_site_symmetry_1
_geom_torsion_site_symmetry_2
_geom_torsion_site_symmetry_3
_geom_torsion_site_symmetry_4
_geom_torsion_publ_flag
Ir1 N2 C18 C17 -6.1(10) . . . . ?
Ir1 N2 C18 C19 171.1(7) . . . . ?
Ir1 N2 C22 C21 -173.2(8) . . . . ?
Ir1 N1 C5 C6 3.4(9) . . . . ?
Ir1 N1 C5 C4 180.0(7) . . . . ?
Ir1 N1 C1 C2 -178.0(7) . . . . ?
Ir1 N5 C45 C55 42.2(11) . . . . ?
Ir1 N5 C45 C46 -143.6(7) . . . . ?
Ir1 C11 C6 C5 -8.4(10) . . . . ?
Ir1 C11 C6 C7 176.0(7) . . . . ?
Ir1 C11 C10 C9 -178.1(9) . . . . ?
Ir1 C12 C17 C18 1.3(10) . . . . ?
Ir1 C12 C17 C16 179.2(7) . . . . ?
Ir1 C12 C13 C14 -179.3(8) . . . . ?
Ir2 N3 C23 C24 -174.3(8) . . . . ?
Ir2 N3 C27 C26 172.3(8) . . . . ?
Ir2 N3 C27 C28 -6.1(10) . . . . ?
Ir2 N4 C38 C39 3.7(10) . . . . ?
Ir2 N4 C38 C37 178.0(8) . . . . ?
Ir2 N4 C34 C35 -176.5(8) . . . . ?
Ir2 N6 N5 Ir1 -56.7(5) . . . . ?
Ir2 N6 N5 C45 152.6(5) . . . . ?
Ir2 N6 C47 C48 36.2(12) . . . . ?
Ir2 N6 C47 C46 -148.5(7) . . . . ?
Ir2 C44 C39 C38 -8.9(10) . . . . ?
Ir2 C44 C39 C40 175.5(8) . . . . ?
Ir2 C44 C43 C42 -176.5(9) . . . . ?
Ir2 C33 C28 C27 2.7(10) . . . . ?
Ir2 C33 C28 C29 -178.2(7) . . . . ?
Ir2 C33 C32 C31 178.1(8) . . . . ?
N3 C23 C24 C25 -0.7(17) . . . . ?
N2 C18 C17 C12 3.2(11) . . . . ?
N2 C18 C17 C16 -174.7(8) . . . . ?
N2 C18 C19 C20 3.7(16) . . . . ?
N2 C22 C21 C20 1.3(17) . . . . ?
N4 C38 C39 C44 3.4(11) . . . . ?
N4 C38 C39 C40 179.0(9) . . . . ?
N4 C38 C37 C36 -1.0(16) . . . . ?
N4 C34 C35 C36 -1.4(16) . . . . ?
N1 C5 C6 C11 3.2(11) . . . . ?
N1 C5 C6 C7 178.6(9) . . . . ?
N1 C5 C4 C3 -3.3(16) . . . . ?
N1 C1 C2 C3 0.0(15) . . . . ?
N6 N5 C45 C55 -171.7(7) . . . . ?
N6 N5 C45 C46 2.6(9) . . . . ?
N6 C47 C46 C45 0.2(12) . . . . ?
N5 N6 C47 C48 -173.9(8) . . . . ?
N5 N6 C47 C46 1.3(10) . . . . ?
N5 C45 C46 C47 -1.7(11) . . . . ?
O2 C58 C57 C56 179.6(10) . . . . ?
O2 C58 C59 C60 179.7(11) . . . . ?
C23 N3 C27 C26 -6.4(14) . . . . ?
C23 N3 C27 C28 175.1(8) . . . . ?
C23 C24 C25 C26 -1(2) . . . . ?
C44 C39 C40 C41 1.5(16) . . . . ?
C44 C43 C42 C41 2(2) . . . . ?
C18 N2 C22 C21 0.5(14) . . . . ?
C18 C17 C16 C15 178.5(9) . . . . ?
C18 C19 C20 C21 -1.9(18) . . . . ?
C11 C6 C7 C8 1.1(15) . . . . ?
C11 C10 C9 C8 4(2) . . . . ?
C38 N4 C34 C35 0.4(14) . . . . ?
C38 C39 C40 C41 -173.8(10) . . . . ?
O3 C51 C52 C53 -178.0(11) . . . . ?
O3 C51 C50 C49 176.8(11) . . . . ?
C5 N1 C1 C2 -2.1(13) . . . . ?
C5 C6 C7 C8 -174.0(10) . . . . ?
C5 C4 C3 C2 1.3(17) . . . . ?
C12 C17 C16 C15 0.8(15) . . . . ?
C12 C13 C14 C15 -0.9(16) . . . . ?
C17 C18 C19 C20 -179.3(10) . . . . ?
C17 C12 C13 C14 1.6(14) . . . . ?
C39 C44 C43 C42 -0.5(16) . . . . ?
C39 C38 C37 C36 172.7(10) . . . . ?
C39 C40 C41 C42 -0.4(19) . . . . ?
C56 C55 C45 N5 55.7(12) . . . . ?
C56 C55 C45 C46 -117.4(11) . . . . ?
C56 C55 C60 C59 -0.4(14) . . . . ?
C6 C11 C10 C9 -1.9(15) . . . . ?
C6 C5 C4 C3 172.9(10) . . . . ?
C6 C7 C8 C9 1.0(19) . . . . ?
C43 C44 C39 C38 174.6(9) . . . . ?
C43 C44 C39 C40 -1.1(14) . . . . ?
C43 C42 C41 C40 -1(2) . . . . ?
C55 C56 C57 C58 0.2(15) . . . . ?
C55 C45 C46 C47 172.2(8) . . . . ?
C55 C60 C59 C58 1.0(17) . . . . ?
C37 C38 C39 C44 -170.7(9) . . . . ?
C37 C38 C39 C40 4.9(15) . . . . ?
C37 C36 C35 C34 1.2(18) . . . . ?
C45 C55 C60 C59 -174.5(9) . . . . ?
C33 C28 C27 N3 2.1(12) . . . . ?
C33 C28 C27 C26 -176.4(10) . . . . ?
C33 C28 C29 C30 -0.8(16) . . . . ?
C33 C32 C31 C30 0.3(18) . . . . ?
C48 C47 C46 C45 175.1(8) . . . . ?
C48 C49 C50 C51 1.4(19) . . . . ?
C48 C53 C52 C51 1.1(17) . . . . ?
C19 C18 C17 C12 -173.9(9) . . . . ?
C19 C18 C17 C16 8.2(15) . . . . ?
C47 N6 N5 Ir1 148.3(6) . . . . ?
C47 N6 N5 C45 -2.4(8) . . . . ?
C47 C48 C49 C50 175.9(10) . . . . ?
C47 C48 C53 C52 -177.1(9) . . . . ?
C13 C12 C17 C18 -179.5(8) . . . . ?
C13 C12 C17 C16 -1.6(13) . . . . ?
C57 C56 C55 C45 173.9(9) . . . . ?
C57 C56 C55 C60 -0.2(14) . . . . ?
C57 C58 C59 C60 -1.0(17) . . . . ?
C1 N1 C5 C6 -172.8(8) . . . . ?
C1 N1 C5 C4 3.7(13) . . . . ?
C1 C2 C3 C4 0.4(17) . . . . ?
C28 C33 C32 C31 0.3(15) . . . . ?
C28 C29 C30 C31 1.4(19) . . . . ?
C10 C11 C6 C5 174.9(8) . . . . ?
C10 C11 C6 C7 -0.7(13) . . . . ?
C10 C9 C8 C7 -4(2) . . . . ?
C60 C55 C45 N5 -130.5(9) . . . . ?
C60 C55 C45 C46 56.5(13) . . . . ?
C27 N3 C23 C24 4.4(14) . . . . ?
C27 C26 C25 C24 -1(2) . . . . ?
C27 C28 C29 C30 178.2(10) . . . . ?
C49 C48 C47 N6 62.3(12) . . . . ?
C49 C48 C47 C46 -111.9(12) . . . . ?
C49 C48 C53 C52 -1.7(15) . . . . ?
C14 C15 C16 C17 0.0(16) . . . . ?
C22 N2 C18 C17 179.6(8) . . . . ?
C22 N2 C18 C19 -3.1(14) . . . . ?
C22 C21 C20 C19 -0.6(19) . . . . ?
C4 C5 C6 C11 -173.1(9) . . . . ?
C4 C5 C6 C7 2.3(15) . . . . ?
C34 N4 C38 C39 -173.4(8) . . . . ?
C34 N4 C38 C37 0.9(13) . . . . ?
C32 C33 C28 C27 -179.1(8) . . . . ?
C32 C33 C28 C29 0.0(14) . . . . ?
C53 C48 C47 N6 -122.4(10) . . . . ?
C53 C48 C47 C46 63.3(14) . . . . ?
C53 C48 C49 C50 0.4(15) . . . . ?
C16 C15 C14 C13 0.1(17) . . . . ?
C52 C51 C50 C49 -2.0(19) . . . . ?
C50 C51 C52 C53 0.8(18) . . . . ?
C59 C58 C57 C56 0.4(15) . . . . ?
C29 C28 C27 N3 -177.0(9) . . . . ?
C29 C28 C27 C26 4.5(16) . . . . ?
C29 C30 C31 C32 -1(2) . . . . ?
C35 C36 C37 C38 -0.1(18) . . . . ?
C61 O2 C58 C57 4.9(16) . . . . ?
C61 O2 C58 C59 -175.8(11) . . . . ?
C25 C26 C27 N3 4.8(18) . . . . ?
C25 C26 C27 C28 -177.0(11) . . . . ?
C54 O3 C51 C52 6(2) . . . . ?
C54 O3 C51 C50 -172.5(13) . . . . ?

loop_
_twin_individual_id
_twin_individual_mass_fraction_refined
1 0.54(4)
2 0.22(1)
3 0.24(4)

loop_
_smtbx_masks_void_nr
_smtbx_masks_void_average_x
_smtbx_masks_void_average_y
_smtbx_masks_void_average_z
_smtbx_masks_void_volume
_smtbx_masks_void_count_electrons
_smtbx_masks_void_content
1 -0.246 0.234 0.782 169.1 49.5 '0.5 CH2Cl2,1 1CH3OH'
2 0.000 0.500 0.000 21.3 0.0 '2 ?'
3 0.246 0.766 0.218 169.1 50.6 '0.5 CH2Cl2,1 1CH3OH'
